data_8102051
loop_
_publ_author_name
'Lei, X.-X.'
'Chen, Z.-F.'
'Zhang, L.-X.'
'Zhang, A.-J.'

_publ_section_title
;
Crystal structure of 3-(1-naphthylmethyl)-6-phenyl-7H-1,2,4-triazolo
[3,4-b][1,3,4]-thiadiazine, C~21~H~16~N~4~S
;
_journal_issue 4
_journal_name_full 'Zeitschrift f\"ur Kristallographie - New Crystal Structures'
_journal_page_first 475
_journal_page_last 476
_journal_volume 221
_journal_year 2006
_chemical_formula_sum 'C21 H16 N4 S'
_chemical_formula_weight 356.45
_chemical_name_systematic
; 
3-(1-naphthylmethyl)-6-phenyl-7H-1,2,4-triazolo[3,4-b][1,3,4]-thiadiazine
;
_space_group_IT_number 61
_symmetry_cell_setting orthorhombic
_symmetry_space_group_name_Hall '-P 2ac 2ab'
_symmetry_space_group_name_H-M 'P b c a'
_atom_sites_solution_hydrogens geom
_atom_sites_solution_primary direct
_atom_sites_solution_secondary difmap
_audit_creation_method SHELXL-97
_cell_angle_alpha 90.00
_cell_angle_beta 90.00
_cell_angle_gamma 90.00
_cell_formula_units_Z 8
_cell_length_a 12.886(4)
_cell_length_b 10.226(3)
_cell_length_c 26.694(7)
_cell_measurement_temperature 273(2)
_cell_volume 3517.5(18)
_computing_cell_refinement 'Bruker SMART'
_computing_data_collection 'Bruker SMART'
_computing_data_reduction 'Bruker SAINT'
_computing_molecular_graphics 'Bruker SHELXTL'
_computing_publication_material 'Bruker SHELXTL'
_computing_structure_refinement 'SHELXL-97 (Sheldrick, 1997)'
_computing_structure_solution 'SHELXS-97 (Sheldrick, 1990)'
_diffrn_ambient_temperature 273(2)
_diffrn_measured_fraction_theta_full 0.997
_diffrn_measured_fraction_theta_max 0.997
_diffrn_measurement_device_type 'Bruker SMART CCD'
_diffrn_measurement_method phi/omega
_diffrn_radiation_monochromator graphite
_diffrn_radiation_source 'fine-focus sealed tube'
_diffrn_radiation_type MoK\a
_diffrn_radiation_wavelength 0.71073
_diffrn_reflns_av_R_equivalents 0.1744
_diffrn_reflns_av_sigmaI/netI 0.1659
_diffrn_reflns_limit_h_max 15
_diffrn_reflns_limit_h_min -11
_diffrn_reflns_limit_k_max 12
_diffrn_reflns_limit_k_min -11
_diffrn_reflns_limit_l_max 31
_diffrn_reflns_limit_l_min -31
_diffrn_reflns_number 16177
_diffrn_reflns_theta_full 25.02
_diffrn_reflns_theta_max 25.02
_diffrn_reflns_theta_min 1.53
_exptl_absorpt_coefficient_mu 0.196
_exptl_absorpt_correction_T_max 0.9526
_exptl_absorpt_correction_T_min 0.9328
_exptl_absorpt_correction_type none
_exptl_crystal_colour brown
_exptl_crystal_density_diffrn 1.346
_exptl_crystal_density_meas 0
_exptl_crystal_density_method 'not measured'
_exptl_crystal_description prism-shaped
_exptl_crystal_F_000 1488
_exptl_crystal_size_max 0.36
_exptl_crystal_size_mid 0.33
_exptl_crystal_size_min 0.25
_refine_diff_density_max 1.148
_refine_diff_density_min -0.420
_refine_diff_density_rms 0.110
_refine_ls_extinction_method none
_refine_ls_goodness_of_fit_ref 1.214
_refine_ls_hydrogen_treatment mixed
_refine_ls_matrix_type full
_refine_ls_number_parameters 235
_refine_ls_number_reflns 3097
_refine_ls_number_restraints 0
_refine_ls_restrained_S_all 1.214
_refine_ls_R_factor_all 0.0864
_refine_ls_R_factor_gt 0.0769
_refine_ls_shift/su_max 0.000
_refine_ls_shift/su_mean 0.000
_refine_ls_structure_factor_coef Fsqd
_refine_ls_weighting_details 'calc w=1/[\s^2^(Fo^2^)+(0.0794P)^2^+9.5492P] where P=(Fo^2^+2Fc^2^)/3'
_refine_ls_weighting_scheme calc
_refine_ls_wR_factor_gt 0.2501
_refine_ls_wR_factor_ref 0.2574
_reflns_number_gt 2784
_reflns_number_total 3097
_reflns_threshold_expression >2sigma(I)
_cod_data_source_file 1267-1881.cff
_cod_data_source_block j
_cod_original_sg_symbol_H-M Pbca
_cod_database_code 8102051

loop_
_symmetry_equiv_pos_as_xyz
'x, y, z'
'-x+1/2, -y, z+1/2'
'x+1/2, -y+1/2, -z'
'-x, y+1/2, -z+1/2'
'-x, -y, -z'
'x-1/2, y, -z-1/2'
'-x-1/2, y-1/2, z'
'x, -y-1/2, z-1/2'

loop_
_atom_site_label
_atom_site_type_symbol
_atom_site_fract_x
_atom_site_fract_y
_atom_site_fract_z
_atom_site_U_iso_or_equiv
_atom_site_adp_type
_atom_site_occupancy
_atom_site_symmetry_multiplicity
_atom_site_Wyckoff_symbol
_atom_site_calc_flag
_atom_site_refinement_flags
_atom_site_disorder_assembly
_atom_site_disorder_group
S1 S 0.69751(12) 0.25344(16) -0.00554(5) 0.0475(5) Uani 1 8 c d . . .
N1 N 0.6755(3) 0.4702(4) 0.07874(15) 0.0368(10) Uani 1 8 c d . . .
N2 N 0.5898(3) 0.4097(4) 0.05765(14) 0.0320(10) Uani 1 8 c d . . .
N3 N 0.4899(4) 0.2978(5) 0.00664(17) 0.0445(12) Uani 1 8 c d . . .
N4 N 0.4287(3) 0.3813(5) 0.03585(17) 0.0440(12) Uani 1 8 c d . . .
C1 C 0.8553(4) 0.4872(5) 0.0909(2) 0.0380(12) Uani 1 8 c d . . .
C2 C 0.9533(4) 0.4685(6) 0.0708(3) 0.0515(15) Uani 1 8 c d . . .
H2 H 0.9624 0.4112 0.0441 0.062 Uiso 1 8 c calc R . .
C3 C 1.0371(5) 0.5347(8) 0.0903(3) 0.070(2) Uani 1 8 c d . . .
H3 H 1.1027 0.5213 0.0767 0.084 Uiso 1 8 c calc R . .
C4 C 1.0255(5) 0.6193(7) 0.1290(3) 0.0612(18) Uani 1 8 c d . . .
H4 H 1.0828 0.6631 0.1420 0.073 Uiso 1 8 c calc R . .
C5 C 0.9310(6) 0.6391(8) 0.1484(3) 0.069(2) Uani 1 8 c d . . .
H5 H 0.9229 0.6986 0.1745 0.082 Uiso 1 8 c calc R . .
C6 C 0.8462(5) 0.5734(8) 0.1308(2) 0.0619(18) Uani 1 8 c d . . .
H6 H 0.7817 0.5867 0.1456 0.074 Uiso 1 8 c calc R . .
C7 C 0.7631(4) 0.4209(5) 0.0696(2) 0.0396(13) Uani 1 8 c d . . .
C8 C 0.7793(5) 0.2864(7) 0.0482(3) 0.0649(19) Uani 1 8 c d . . .
H8A H 0.7651 0.2220 0.0740 0.078 Uiso 1 8 c calc R . .
H8B H 0.8514 0.2771 0.0384 0.078 Uiso 1 8 c calc R . .
C9 C 0.5855(4) 0.3191(5) 0.02048(19) 0.0354(12) Uani 1 8 c d . . .
C10 C 0.4890(4) 0.4463(5) 0.06584(19) 0.0374(12) Uani 1 8 c d . . .
C11 C 0.4572(4) 0.5471(6) 0.1030(2) 0.0427(13) Uani 1 8 c d . . .
H11A H 0.3883 0.5780 0.0945 0.051 Uiso 1 8 c calc R . .
H11B H 0.5043 0.6208 0.1006 0.051 Uiso 1 8 c calc R . .
C12 C 0.4564(4) 0.4986(6) 0.1569(2) 0.0413(13) Uani 1 8 c d . . .
C13 C 0.3738(4) 0.4204(5) 0.1750(2) 0.0402(13) Uani 1 8 c d . . .
C14 C 0.2873(4) 0.3826(6) 0.1459(2) 0.0487(15) Uani 1 8 c d . . .
H14 H 0.2822 0.4115 0.1129 0.058 Uiso 1 8 c calc R . .
C15 C 0.2107(5) 0.3043(8) 0.1650(3) 0.0645(19) Uani 1 8 c d . . .
H15 H 0.1544 0.2810 0.1451 0.077 Uiso 1 8 c calc R . .
C16 C 0.2169(6) 0.2593(7) 0.2141(3) 0.071(2) Uani 1 8 c d . . .
H16 H 0.1650 0.2050 0.2265 0.085 Uiso 1 8 c calc R . .
C17 C 0.2953(6) 0.2928(8) 0.2435(3) 0.066(2) Uani 1 8 c d . . .
H17 H 0.2970 0.2627 0.2763 0.079 Uiso 1 8 c calc R . .
C18 C 0.3774(5) 0.3745(6) 0.2255(2) 0.0496(15) Uani 1 8 c d . . .
C19 C 0.4632(6) 0.4108(8) 0.2558(2) 0.067(2) Uani 1 8 c d . . .
H19 H 0.4671 0.3812 0.2886 0.080 Uiso 1 8 c calc R . .
C20 C 0.5384(6) 0.4870(8) 0.2376(3) 0.067(2) Uani 1 8 c d . . .
H20 H 0.5934 0.5108 0.2582 0.081 Uiso 1 8 c calc R . .
C21 C 0.5360(4) 0.5317(6) 0.1881(2) 0.0509(15) Uani 1 8 c d . . .
H21 H 0.5893 0.5847 0.1763 0.061 Uiso 1 8 c calc R . .

loop_
_atom_site_aniso_label
_atom_site_aniso_U_11
_atom_site_aniso_U_22
_atom_site_aniso_U_33
_atom_site_aniso_U_23
_atom_site_aniso_U_13
_atom_site_aniso_U_12
S1 0.0391(9) 0.0610(10) 0.0424(8) -0.0201(7) 0.0010(6) 0.0053(6)
N1 0.031(2) 0.045(3) 0.034(2) -0.0084(19) -0.0035(17) 0.0012(19)
N2 0.022(2) 0.045(2) 0.028(2) -0.0059(18) -0.0016(16) -0.0014(17)
N3 0.035(3) 0.057(3) 0.042(3) -0.010(2) -0.002(2) -0.002(2)
N4 0.028(2) 0.062(3) 0.042(2) -0.007(2) -0.0023(19) -0.004(2)
C1 0.034(3) 0.035(3) 0.045(3) 0.004(2) -0.009(2) 0.002(2)
C2 0.033(3) 0.053(4) 0.069(4) -0.013(3) -0.006(3) -0.004(3)
C3 0.033(3) 0.077(5) 0.100(6) -0.015(4) -0.006(3) -0.007(3)
C4 0.052(4) 0.059(4) 0.073(4) 0.000(3) -0.028(3) -0.013(3)
C5 0.067(5) 0.080(5) 0.059(4) -0.023(4) -0.017(3) -0.011(4)
C6 0.049(4) 0.088(5) 0.049(4) -0.020(3) -0.005(3) -0.006(3)
C7 0.033(3) 0.042(3) 0.043(3) -0.013(2) 0.007(2) -0.005(2)
C8 0.046(4) 0.069(5) 0.080(5) -0.015(4) -0.003(3) -0.001(3)
C9 0.032(3) 0.042(3) 0.032(3) -0.003(2) -0.002(2) -0.003(2)
C10 0.031(3) 0.044(3) 0.037(3) 0.000(2) -0.001(2) 0.003(2)
C11 0.035(3) 0.047(3) 0.045(3) 0.000(3) 0.002(2) 0.010(2)
C12 0.035(3) 0.043(3) 0.046(3) -0.013(2) 0.003(2) 0.010(2)
C13 0.029(3) 0.043(3) 0.048(3) -0.007(2) 0.006(2) 0.012(2)
C14 0.030(3) 0.059(4) 0.057(3) -0.010(3) 0.000(3) 0.002(3)
C15 0.039(4) 0.076(5) 0.078(5) -0.017(4) 0.007(3) -0.008(3)
C16 0.046(4) 0.068(5) 0.099(6) -0.004(4) 0.024(4) -0.012(3)
C17 0.061(5) 0.066(4) 0.071(5) 0.012(4) 0.027(4) 0.010(4)
C18 0.047(3) 0.057(4) 0.045(3) -0.004(3) 0.005(3) 0.011(3)
C19 0.069(5) 0.089(6) 0.043(4) 0.005(3) -0.004(3) 0.011(4)
C20 0.054(4) 0.097(6) 0.050(4) -0.015(4) -0.017(3) -0.001(4)
C21 0.032(3) 0.063(4) 0.057(4) -0.019(3) -0.003(3) -0.003(3)

loop_
_atom_type_symbol
_atom_type_description
_atom_type_scat_dispersion_real
_atom_type_scat_dispersion_imag
_atom_type_scat_source
C C 0.0033 0.0016 'International Tables Vol C Tables 4.2.6.8 and 6.1.1.4'
H H 0.0000 0.0000 'International Tables Vol C Tables 4.2.6.8 and 6.1.1.4'
N N 0.0061 0.0033 'International Tables Vol C Tables 4.2.6.8 and 6.1.1.4'
S S 0.1246 0.1234 'International Tables Vol C Tables 4.2.6.8 and 6.1.1.4'

loop_
_geom_angle_atom_site_label_1
_geom_angle_atom_site_label_2
_geom_angle_atom_site_label_3
_geom_angle
_geom_angle_site_symmetry_1
_geom_angle_site_symmetry_3
_geom_angle_publ_flag
C9 S1 C8 95.4(3) . . ?
C7 N1 N2 117.2(4) . . ?
C9 N2 C10 105.3(4) . . ?
C9 N2 N1 129.3(4) . . ?
C10 N2 N1 124.7(4) . . ?
C9 N3 N4 105.8(4) . . ?
C10 N4 N3 108.5(4) . . ?
C2 C1 C6 117.6(5) . . ?
C2 C1 C7 121.3(5) . . ?
C6 C1 C7 121.1(5) . . ?
C3 C2 C1 120.0(6) . . ?
C3 C2 H2 120.0 . . ?
C1 C2 H2 120.0 . . ?
C4 C3 C2 121.0(7) . . ?
C4 C3 H3 119.5 . . ?
C2 C3 H3 119.5 . . ?
C5 C4 C3 119.4(6) . . ?
C5 C4 H4 120.3 . . ?
C3 C4 H4 120.3 . . ?
C4 C5 C6 121.3(7) . . ?
C4 C5 H5 119.3 . . ?
C6 C5 H5 119.3 . . ?
C5 C6 C1 120.6(6) . . ?
C5 C6 H6 119.7 . . ?
C1 C6 H6 119.7 . . ?
N1 C7 C1 117.5(5) . . ?
N1 C7 C8 124.3(5) . . ?
C1 C7 C8 117.0(5) . . ?
C7 C8 S1 113.0(5) . . ?
C7 C8 H8A 109.0 . . ?
S1 C8 H8A 109.0 . . ?
C7 C8 H8B 109.0 . . ?
S1 C8 H8B 109.0 . . ?
H8A C8 H8B 107.8 . . ?
N3 C9 N2 111.1(5) . . ?
N3 C9 S1 127.4(4) . . ?
N2 C9 S1 121.5(4) . . ?
N4 C10 N2 109.3(5) . . ?
N4 C10 C11 126.9(5) . . ?
N2 C10 C11 123.8(5) . . ?
C10 C11 C12 114.0(5) . . ?
C10 C11 H11A 108.7 . . ?
C12 C11 H11A 108.7 . . ?
C10 C11 H11B 108.7 . . ?
C12 C11 H11B 108.7 . . ?
H11A C11 H11B 107.6 . . ?
C21 C12 C13 119.9(6) . . ?
C21 C12 C11 119.3(6) . . ?
C13 C12 C11 120.8(5) . . ?
C14 C13 C12 124.0(5) . . ?
C14 C13 C18 117.1(5) . . ?
C12 C13 C18 118.9(5) . . ?
C15 C14 C13 121.5(6) . . ?
C15 C14 H14 119.2 . . ?
C13 C14 H14 119.2 . . ?
C14 C15 C16 120.2(7) . . ?
C14 C15 H15 119.9 . . ?
C16 C15 H15 119.9 . . ?
C17 C16 C15 121.1(7) . . ?
C17 C16 H16 119.5 . . ?
C15 C16 H16 119.5 . . ?
C16 C17 C18 121.1(7) . . ?
C16 C17 H17 119.4 . . ?
C18 C17 H17 119.4 . . ?
C19 C18 C13 118.5(6) . . ?
C19 C18 C17 122.6(6) . . ?
C13 C18 C17 118.9(6) . . ?
C20 C19 C18 120.8(6) . . ?
C20 C19 H19 119.6 . . ?
C18 C19 H19 119.6 . . ?
C19 C20 C21 121.2(6) . . ?
C19 C20 H20 119.4 . . ?
C21 C20 H20 119.4 . . ?
C12 C21 C20 120.8(6) . . ?
C12 C21 H21 119.6 . . ?
C20 C21 H21 119.6 . . ?

loop_
_geom_bond_atom_site_label_1
_geom_bond_atom_site_label_2
_geom_bond_distance
_geom_bond_site_symmetry_2
_geom_bond_publ_flag
S1 C9 1.737(5) . ?
S1 C8 1.812(7) . ?
N1 C7 1.261(7) . ?
N1 N2 1.385(6) . ?
N2 C9 1.358(7) . ?
N2 C10 1.368(7) . ?
N3 C9 1.304(7) . ?
N3 N4 1.400(7) . ?
N4 C10 1.299(7) . ?
C1 C2 1.384(8) . ?
C1 C6 1.387(8) . ?
C1 C7 1.481(7) . ?
C2 C3 1.378(9) . ?
C2 H2 0.9300 . ?
C3 C4 1.356(10) . ?
C3 H3 0.9300 . ?
C4 C5 1.339(10) . ?
C4 H4 0.9300 . ?
C5 C6 1.367(9) . ?
C5 H5 0.9300 . ?
C6 H6 0.9300 . ?
C7 C8 1.504(9) . ?
C8 H8A 0.9700 . ?
C8 H8B 0.9700 . ?
C10 C11 1.489(8) . ?
C11 C12 1.521(8) . ?
C11 H11A 0.9700 . ?
C11 H11B 0.9700 . ?
C12 C21 1.364(8) . ?
C12 C13 1.415(8) . ?
C13 C14 1.413(8) . ?
C13 C18 1.429(8) . ?
C14 C15 1.369(9) . ?
C14 H14 0.9300 . ?
C15 C16 1.392(11) . ?
C15 H15 0.9300 . ?
C16 C17 1.323(11) . ?
C16 H16 0.9300 . ?
C17 C18 1.432(10) . ?
C17 H17 0.9300 . ?
C18 C19 1.418(9) . ?
C19 C20 1.334(11) . ?
C19 H19 0.9300 . ?
C20 C21 1.398(10) . ?
C20 H20 0.9300 . ?
C21 H21 0.9300 . ?

loop_
_geom_torsion_atom_site_label_1
_geom_torsion_atom_site_label_2
_geom_torsion_atom_site_label_3
_geom_torsion_atom_site_label_4
_geom_torsion
_geom_torsion_site_symmetry_1
_geom_torsion_site_symmetry_2
_geom_torsion_site_symmetry_3
_geom_torsion_site_symmetry_4
_geom_torsion_publ_flag
C7 N1 N2 C9 -14.2(8) . . . . ?
C7 N1 N2 C10 176.4(5) . . . . ?
C9 N3 N4 C10 -0.9(6) . . . . ?
C6 C1 C2 C3 -0.2(10) . . . . ?
C7 C1 C2 C3 177.9(6) . . . . ?
C1 C2 C3 C4 -0.3(12) . . . . ?
C2 C3 C4 C5 -0.3(12) . . . . ?
C3 C4 C5 C6 1.6(12) . . . . ?
C4 C5 C6 C1 -2.1(12) . . . . ?
C2 C1 C6 C5 1.4(10) . . . . ?
C7 C1 C6 C5 -176.7(7) . . . . ?
N2 N1 C7 C1 178.3(4) . . . . ?
N2 N1 C7 C8 -15.0(8) . . . . ?
C2 C1 C7 N1 -158.9(6) . . . . ?
C6 C1 C7 N1 19.2(8) . . . . ?
C2 C1 C7 C8 33.4(8) . . . . ?
C6 C1 C7 C8 -148.5(6) . . . . ?
N1 C7 C8 S1 47.5(8) . . . . ?
C1 C7 C8 S1 -145.7(5) . . . . ?
C9 S1 C8 C7 -44.1(5) . . . . ?
N4 N3 C9 N2 1.2(6) . . . . ?
N4 N3 C9 S1 -174.8(4) . . . . ?
C10 N2 C9 N3 -1.0(6) . . . . ?
N1 N2 C9 N3 -172.0(5) . . . . ?
C10 N2 C9 S1 175.3(4) . . . . ?
N1 N2 C9 S1 4.3(8) . . . . ?
C8 S1 C9 N3 -160.8(6) . . . . ?
C8 S1 C9 N2 23.6(5) . . . . ?
N3 N4 C10 N2 0.3(6) . . . . ?
N3 N4 C10 C11 179.2(5) . . . . ?
C9 N2 C10 N4 0.4(6) . . . . ?
N1 N2 C10 N4 171.9(5) . . . . ?
C9 N2 C10 C11 -178.5(5) . . . . ?
N1 N2 C10 C11 -7.0(8) . . . . ?
N4 C10 C11 C12 103.2(6) . . . . ?
N2 C10 C11 C12 -78.0(7) . . . . ?
C10 C11 C12 C21 102.5(6) . . . . ?
C10 C11 C12 C13 -77.8(6) . . . . ?
C21 C12 C13 C14 179.0(5) . . . . ?
C11 C12 C13 C14 -0.7(8) . . . . ?
C21 C12 C13 C18 -1.8(8) . . . . ?
C11 C12 C13 C18 178.6(5) . . . . ?
C12 C13 C14 C15 178.5(6) . . . . ?
C18 C13 C14 C15 -0.7(8) . . . . ?
C13 C14 C15 C16 -0.2(10) . . . . ?
C14 C15 C16 C17 1.1(12) . . . . ?
C15 C16 C17 C18 -1.1(12) . . . . ?
C14 C13 C18 C19 -179.9(6) . . . . ?
C12 C13 C18 C19 0.8(8) . . . . ?
C14 C13 C18 C17 0.7(8) . . . . ?
C12 C13 C18 C17 -178.5(5) . . . . ?
C16 C17 C18 C19 -179.2(7) . . . . ?
C16 C17 C18 C13 0.1(10) . . . . ?
C13 C18 C19 C20 0.6(10) . . . . ?
C17 C18 C19 C20 179.9(7) . . . . ?
C18 C19 C20 C21 -1.0(12) . . . . ?
C13 C12 C21 C20 1.4(9) . . . . ?
C11 C12 C21 C20 -178.9(6) . . . . ?
C19 C20 C21 C12 0.0(11) . . . . ?

loop_
_cod_related_entry_id
_cod_related_entry_database
_cod_related_entry_code
1 ChemSpider 3099183
